data_7103417
loop_
_publ_author_name
'Spencer, Liam P'
'Gdula, Robyn L'
'Hayton, Trevor W'
'Scott, Brian L'
'Boncella, James M'

_publ_section_title
;
 Synthesis and reactivity of bis(imido) uranium(VI) cyclopentadienyl
 complexes.
;
_journal_issue 40
_journal_name_full 'Chemical communications (Cambridge, England)'
_journal_page_first 4986
_journal_page_last 4988
_journal_paper_doi 10.1039/b806075d
_journal_year 2008
_chemical_formula_sum 'C24 H44 N2 P2 U'
_chemical_formula_weight 660.58
_chemical_name_systematic
;
?
;
_space_group_IT_number 14
_symmetry_cell_setting monoclinic
_symmetry_space_group_name_Hall '-P 2yn'
_symmetry_space_group_name_H-M 'P 1 21/n 1'
_atom_sites_solution_hydrogens geom
_atom_sites_solution_primary direct
_atom_sites_solution_secondary difmap
_audit_creation_method SHELXL-97
_cell_angle_alpha 90.00
_cell_angle_beta 91.546(2)
_cell_angle_gamma 90.00
_cell_formula_units_Z 4
_cell_length_a 10.2746(15)
_cell_length_b 20.362(3)
_cell_length_c 12.1417(18)
_cell_measurement_temperature 120(1)
_cell_volume 2539.3(6)
_computing_cell_refinement 'SAINT+, v. 7.06 (Bruker AXS, 2001)'
_computing_data_collection 'APEX II, v. 1.08 (Bruker AXS, 2003)'
_computing_data_reduction 'SAINT+, v. 7.06 (Bruker AXS, 2001)'
_computing_molecular_graphics 'SHELXTL, v. 6.10, (Bruker AXS, 2000)'
_computing_publication_material 'SHELXTL, v. 6.10, (Bruker AXS, 2000)'
_computing_structure_refinement 'SHELXL-97 (Sheldrick, 1997)'
_computing_structure_solution 'SHELXS-97 (Sheldrick, 1990)'
_diffrn_ambient_temperature 120(1)
_diffrn_measured_fraction_theta_full 1.000
_diffrn_measured_fraction_theta_max 0.945
_diffrn_measurement_device_type 'Bruker D8 with APEXII CCD'
_diffrn_measurement_method '\w scans'
_diffrn_radiation_monochromator graphite
_diffrn_radiation_source 'fine-focus sealed tube'
_diffrn_radiation_type MoK\a
_diffrn_radiation_wavelength 0.71073
_diffrn_reflns_av_R_equivalents 0.0726
_diffrn_reflns_av_sigmaI/netI 0.0602
_diffrn_reflns_limit_h_max 13
_diffrn_reflns_limit_h_min -13
_diffrn_reflns_limit_k_max 26
_diffrn_reflns_limit_k_min -27
_diffrn_reflns_limit_l_max 16
_diffrn_reflns_limit_l_min -15
_diffrn_reflns_number 28201
_diffrn_reflns_theta_full 25.00
_diffrn_reflns_theta_max 28.37
_diffrn_reflns_theta_min 1.95
_diffrn_standards_decay_% 0
_diffrn_standards_interval_count 0
_diffrn_standards_interval_time 0
_diffrn_standards_number 0
_exptl_absorpt_coefficient_mu 6.531
_exptl_absorpt_correction_T_max 0.6231
_exptl_absorpt_correction_T_min 0.3550
_exptl_absorpt_correction_type multi-scan
_exptl_absorpt_process_details 'SADABS 2.03 (Sheldrick, 2001)'
_exptl_crystal_colour black
_exptl_crystal_density_diffrn 1.728
_exptl_crystal_density_method 'not measured'
_exptl_crystal_description 'multifaceted block'
_exptl_crystal_F_000 1296
_exptl_crystal_size_max 0.20
_exptl_crystal_size_mid 0.16
_exptl_crystal_size_min 0.08
_refine_diff_density_max 1.587
_refine_diff_density_min -1.565
_refine_diff_density_rms 0.178
_refine_ls_extinction_method none
_refine_ls_goodness_of_fit_ref 0.990
_refine_ls_hydrogen_treatment constr
_refine_ls_matrix_type full
_refine_ls_number_parameters 272
_refine_ls_number_reflns 6013
_refine_ls_number_restraints 0
_refine_ls_restrained_S_all 0.990
_refine_ls_R_factor_all 0.0458
_refine_ls_R_factor_gt 0.0330
_refine_ls_shift/su_max 0.001
_refine_ls_shift/su_mean 0.000
_refine_ls_structure_factor_coef Fsqd
_refine_ls_weighting_details 'calc w=1/[\s^2^(Fo^2^)+(0.0324P)^2^+0.0000P] where P=(Fo^2^+2Fc^2^)/3'
_refine_ls_weighting_scheme calc
_refine_ls_wR_factor_gt 0.0717
_refine_ls_wR_factor_ref 0.0775
_reflns_number_gt 4881
_reflns_number_total 6013
_reflns_threshold_expression >2sigma(I)
_cod_data_source_file b806075d.txt
_cod_data_source_block apx629
_cod_original_sg_symbol_H-M 'P 21/n'
_cod_database_code 7103417

loop_
_symmetry_equiv_pos_as_xyz
'x, y, z'
'-x+1/2, y+1/2, -z+1/2'
'-x, -y, -z'
'x-1/2, -y-1/2, z-1/2'

loop_
_atom_site_label
_atom_site_type_symbol
_atom_site_fract_x
_atom_site_fract_y
_atom_site_fract_z
_atom_site_U_iso_or_equiv
_atom_site_adp_type
_atom_site_occupancy
_atom_site_symmetry_multiplicity
_atom_site_calc_flag
_atom_site_refinement_flags
_atom_site_disorder_assembly
_atom_site_disorder_group
U1 U 0.708769(15) 0.145327(7) 0.238808(13) 0.00981(6) Uani 1 1 d . . .
P1 P 0.99209(11) 0.10728(6) 0.24917(10) 0.0151(3) Uani 1 1 d . . .
P2 P 0.74802(12) 0.00017(6) 0.22902(10) 0.0148(3) Uani 1 1 d . . .
N1 N 0.7429(4) 0.13484(17) 0.0838(3) 0.0130(8) Uani 1 1 d . . .
N2 N 0.7291(3) 0.12372(18) 0.3938(3) 0.0123(8) Uani 1 1 d . . .
C1 C 0.8342(5) 0.2619(2) 0.1730(4) 0.0190(10) Uani 1 1 d . . .
H1 H 0.8833 0.2575 0.1102 0.023 Uiso 1 1 calc R . .
C2 C 0.8786(5) 0.2529(2) 0.2812(4) 0.0207(11) Uani 1 1 d . . .
H2 H 0.9623 0.2401 0.3029 0.025 Uiso 1 1 calc R . .
C3 C 0.7768(5) 0.2662(2) 0.3521(4) 0.0273(12) Uani 1 1 d . . .
H3 H 0.7817 0.2656 0.4286 0.033 Uiso 1 1 calc R . .
C4 C 0.6671(5) 0.2806(2) 0.2869(4) 0.0243(12) Uani 1 1 d . . .
H4 H 0.5847 0.2899 0.3127 0.029 Uiso 1 1 calc R . .
C5 C 0.7012(5) 0.2788(2) 0.1757(4) 0.0204(11) Uani 1 1 d . . .
H5 H 0.6463 0.2872 0.1152 0.025 Uiso 1 1 calc R . .
C6 C 0.4615(5) 0.1369(2) 0.1239(4) 0.0222(11) Uani 1 1 d . . .
H6 H 0.4631 0.1411 0.0477 0.027 Uiso 1 1 calc R . .
C7 C 0.4742(4) 0.0783(2) 0.1836(4) 0.0224(11) Uani 1 1 d . . .
H7 H 0.4870 0.0367 0.1539 0.027 Uiso 1 1 calc R . .
C8 C 0.4645(4) 0.0928(2) 0.2949(4) 0.0221(11) Uani 1 1 d . . .
H8 H 0.4679 0.0628 0.3525 0.027 Uiso 1 1 calc R . .
C9 C 0.4487(4) 0.1608(2) 0.3048(4) 0.0213(11) Uani 1 1 d . . .
H9 H 0.4414 0.1840 0.3702 0.026 Uiso 1 1 calc R . .
C10 C 0.4460(4) 0.1874(2) 0.1989(4) 0.0211(11) Uani 1 1 d . . .
H10 H 0.4356 0.2316 0.1816 0.025 Uiso 1 1 calc R . .
C11 C 0.7484(5) 0.1399(2) -0.0369(4) 0.0173(10) Uani 1 1 d . . .
C12 C 0.6685(5) 0.0854(3) -0.0943(4) 0.0257(12) Uani 1 1 d . . .
H12A H 0.7027 0.0433 -0.0727 0.039 Uiso 1 1 calc R . .
H12B H 0.6736 0.0902 -0.1727 0.039 Uiso 1 1 calc R . .
H12C H 0.5793 0.0886 -0.0733 0.039 Uiso 1 1 calc R . .
C13 C 0.6973(5) 0.2064(2) -0.0766(4) 0.0268(12) Uani 1 1 d . . .
H13A H 0.6061 0.2097 -0.0622 0.040 Uiso 1 1 calc R . .
H13B H 0.7101 0.2105 -0.1543 0.040 Uiso 1 1 calc R . .
H13C H 0.7436 0.2408 -0.0383 0.040 Uiso 1 1 calc R . .
C14 C 0.7220(5) 0.1194(2) 0.5139(4) 0.0187(10) Uani 1 1 d . . .
C15 C 0.7029(5) 0.0480(2) 0.5491(4) 0.0274(12) Uani 1 1 d . . .
H15A H 0.6193 0.0328 0.5227 0.041 Uiso 1 1 calc R . .
H15B H 0.7075 0.0451 0.6281 0.041 Uiso 1 1 calc R . .
H15C H 0.7699 0.0212 0.5187 0.041 Uiso 1 1 calc R . .
C16 C 0.8471(6) 0.1448(3) 0.5698(4) 0.0326(14) Uani 1 1 d . . .
H16A H 0.9159 0.1137 0.5596 0.049 Uiso 1 1 calc R . .
H16B H 0.8336 0.1505 0.6471 0.049 Uiso 1 1 calc R . .
H16C H 0.8705 0.1861 0.5378 0.049 Uiso 1 1 calc R . .
C17 C 0.6073(5) 0.1593(3) 0.5561(4) 0.0272(12) Uani 1 1 d . . .
H17A H 0.6152 0.2041 0.5326 0.041 Uiso 1 1 calc R . .
H17B H 0.6076 0.1576 0.6351 0.041 Uiso 1 1 calc R . .
H17C H 0.5272 0.1412 0.5270 0.041 Uiso 1 1 calc R . .
C18 C 1.0125(5) 0.0198(2) 0.2162(4) 0.0209(11) Uani 1 1 d . . .
H18A H 1.0017 0.0135 0.1373 0.025 Uiso 1 1 calc R . .
H18B H 1.0999 0.0060 0.2378 0.025 Uiso 1 1 calc R . .
C19 C 0.9134(4) -0.0223(2) 0.2757(4) 0.0199(11) Uani 1 1 d . . .
H19A H 0.9229 -0.0156 0.3546 0.024 Uiso 1 1 calc R . .
H19B H 0.9289 -0.0684 0.2604 0.024 Uiso 1 1 calc R . .
C20 C 1.0843(5) 0.1103(2) 0.3807(4) 0.0230(11) Uani 1 1 d . . .
H20A H 1.1755 0.1054 0.3674 0.035 Uiso 1 1 calc R . .
H20B H 1.0561 0.0754 0.4275 0.035 Uiso 1 1 calc R . .
H20C H 1.0695 0.1518 0.4159 0.035 Uiso 1 1 calc R . .
C21 C 1.1113(5) 0.1449(2) 0.1607(5) 0.0262(12) Uani 1 1 d . . .
H21A H 1.1201 0.1906 0.1788 0.039 Uiso 1 1 calc R . .
H21B H 1.0828 0.1405 0.0851 0.039 Uiso 1 1 calc R . .
H21C H 1.1938 0.1233 0.1714 0.039 Uiso 1 1 calc R . .
C22 C 0.7422(5) -0.0417(2) 0.0957(4) 0.0254(12) Uani 1 1 d . . .
H22A H 0.7563 -0.0879 0.1065 0.038 Uiso 1 1 calc R . .
H22B H 0.8087 -0.0243 0.0499 0.038 Uiso 1 1 calc R . .
H22C H 0.6584 -0.0348 0.0605 0.038 Uiso 1 1 calc R . .
C23 C 0.6487(5) -0.0564(2) 0.3075(4) 0.0234(11) Uani 1 1 d . . .
H23A H 0.6751 -0.1008 0.2930 0.035 Uiso 1 1 calc R . .
H23B H 0.5587 -0.0510 0.2861 0.035 Uiso 1 1 calc R . .
H23C H 0.6600 -0.0473 0.3848 0.035 Uiso 1 1 calc R . .
C24 C 0.8901(5) 0.1334(2) -0.0716(4) 0.0238(11) Uani 1 1 d . . .
H24A H 0.9393 0.1703 -0.0443 0.036 Uiso 1 1 calc R . .
H24B H 0.8931 0.1321 -0.1505 0.036 Uiso 1 1 calc R . .
H24C H 0.9266 0.0936 -0.0416 0.036 Uiso 1 1 calc R . .

loop_
_atom_site_aniso_label
_atom_site_aniso_U_11
_atom_site_aniso_U_22
_atom_site_aniso_U_33
_atom_site_aniso_U_23
_atom_site_aniso_U_13
_atom_site_aniso_U_12
U1 0.00954(9) 0.00783(9) 0.01200(10) -0.00047(6) -0.00066(6) -0.00036(6)
P1 0.0117(6) 0.0149(6) 0.0187(6) 0.0003(5) -0.0009(5) 0.0007(5)
P2 0.0156(6) 0.0099(6) 0.0188(6) -0.0013(5) 0.0000(5) 0.0003(5)
N1 0.0129(19) 0.0124(19) 0.014(2) 0.0008(15) -0.0011(15) 0.0006(14)
N2 0.0100(18) 0.0121(18) 0.015(2) -0.0002(15) 0.0005(15) 0.0025(14)
C1 0.019(2) 0.013(2) 0.025(3) 0.000(2) 0.007(2) -0.0061(19)
C2 0.019(2) 0.010(2) 0.032(3) 0.002(2) -0.008(2) -0.0058(19)
C3 0.042(3) 0.013(2) 0.026(3) -0.005(2) -0.007(3) -0.006(2)
C4 0.026(3) 0.010(2) 0.038(3) -0.005(2) 0.015(2) -0.002(2)
C5 0.021(3) 0.013(2) 0.027(3) 0.005(2) -0.004(2) -0.0011(19)
C6 0.012(2) 0.031(3) 0.023(3) 0.000(2) -0.002(2) 0.002(2)
C7 0.010(2) 0.018(3) 0.040(3) -0.003(2) -0.001(2) -0.0043(18)
C8 0.016(2) 0.018(2) 0.033(3) 0.006(2) 0.001(2) -0.004(2)
C9 0.011(2) 0.027(3) 0.025(3) -0.005(2) 0.005(2) 0.003(2)
C10 0.008(2) 0.018(2) 0.037(3) 0.002(2) 0.001(2) 0.0030(18)
C11 0.014(2) 0.017(2) 0.021(3) 0.001(2) 0.000(2) -0.0026(18)
C12 0.028(3) 0.029(3) 0.019(3) -0.004(2) -0.006(2) -0.006(2)
C13 0.032(3) 0.024(3) 0.024(3) 0.004(2) -0.009(2) -0.002(2)
C14 0.026(3) 0.017(2) 0.014(2) 0.0009(19) 0.000(2) 0.003(2)
C15 0.035(3) 0.022(3) 0.025(3) 0.001(2) 0.002(2) 0.000(2)
C16 0.041(3) 0.040(4) 0.016(3) -0.001(2) -0.006(2) -0.005(3)
C17 0.029(3) 0.034(3) 0.019(3) -0.001(2) 0.008(2) 0.006(2)
C18 0.016(2) 0.018(2) 0.028(3) -0.004(2) 0.000(2) 0.0039(19)
C19 0.019(2) 0.011(2) 0.030(3) -0.001(2) -0.001(2) 0.0041(18)
C20 0.017(2) 0.027(3) 0.025(3) -0.001(2) -0.008(2) 0.001(2)
C21 0.015(3) 0.027(3) 0.037(3) 0.003(2) 0.002(2) -0.002(2)
C22 0.035(3) 0.015(2) 0.026(3) -0.006(2) 0.001(2) -0.003(2)
C23 0.025(3) 0.013(2) 0.033(3) 0.005(2) 0.005(2) -0.005(2)
C24 0.027(3) 0.030(3) 0.015(3) -0.003(2) 0.007(2) 0.000(2)

loop_
_atom_type_symbol
_atom_type_description
_atom_type_scat_dispersion_real
_atom_type_scat_dispersion_imag
_atom_type_scat_source
C C 0.0033 0.0016 'International Tables Vol C Tables 4.2.6.8 and 6.1.1.4'
H H 0.0000 0.0000 'International Tables Vol C Tables 4.2.6.8 and 6.1.1.4'
N N 0.0061 0.0033 'International Tables Vol C Tables 4.2.6.8 and 6.1.1.4'
P P 0.1023 0.0942 'International Tables Vol C Tables 4.2.6.8 and 6.1.1.4'
U U -9.6767 9.6646 'International Tables Vol C Tables 4.2.6.8 and 6.1.1.4'

loop_
_geom_angle_atom_site_label_1
_geom_angle_atom_site_label_2
_geom_angle_atom_site_label_3
_geom_angle
_geom_angle_site_symmetry_1
_geom_angle_site_symmetry_3
_geom_angle_publ_flag
N1 U1 N2 154.35(16) . . ?
N1 U1 C5 81.18(14) . . ?
N2 U1 C5 118.90(15) . . ?
N1 U1 C1 73.85(14) . . ?
N2 U1 C1 115.28(15) . . ?
C5 U1 C1 28.91(13) . . ?
N1 U1 C9 119.01(15) . . ?
N2 U1 C9 80.09(15) . . ?
C5 U1 C9 87.16(14) . . ?
C1 U1 C9 115.36(14) . . ?
N1 U1 C8 112.18(15) . . ?
N2 U1 C8 75.72(15) . . ?
C5 U1 C8 114.26(14) . . ?
C1 U1 C8 143.12(14) . . ?
C9 U1 C8 28.63(13) . . ?
N1 U1 C7 83.80(15) . . ?
N2 U1 C7 100.88(15) . . ?
C5 U1 C7 112.48(14) . . ?
C1 U1 C7 136.80(14) . . ?
C9 U1 C7 46.90(14) . . ?
C8 U1 C7 28.41(14) . . ?
N1 U1 C2 97.75(15) . . ?
N2 U1 C2 87.11(15) . . ?
C5 U1 C2 47.08(14) . . ?
C1 U1 C2 28.43(13) . . ?
C9 U1 C2 116.34(14) . . ?
C8 U1 C2 142.48(15) . . ?
C7 U1 C2 158.29(14) . . ?
N1 U1 C4 109.74(15) . . ?
N2 U1 C4 91.91(15) . . ?
C5 U1 C4 28.64(14) . . ?
C1 U1 C4 47.04(14) . . ?
C9 U1 C4 71.71(14) . . ?
C8 U1 C4 100.19(14) . . ?
C7 U1 C4 112.49(14) . . ?
C2 U1 C4 46.55(14) . . ?
N1 U1 C10 93.62(15) . . ?
N2 U1 C10 107.98(15) . . ?
C5 U1 C10 69.33(13) . . ?
C1 U1 C10 97.83(14) . . ?
C9 U1 C10 28.38(14) . . ?
C8 U1 C10 46.72(14) . . ?
C7 U1 C10 46.51(14) . . ?
C2 U1 C10 111.86(14) . . ?
C4 U1 C10 66.37(14) . . ?
N1 U1 C6 72.64(15) . . ?
N2 U1 C6 121.94(15) . . ?
C5 U1 C6 84.74(14) . . ?
C1 U1 C6 108.50(14) . . ?
C9 U1 C6 46.67(15) . . ?
C8 U1 C6 46.75(15) . . ?
C7 U1 C6 28.41(14) . . ?
C2 U1 C6 131.76(14) . . ?
C4 U1 C6 91.24(14) . . ?
C10 U1 C6 27.99(13) . . ?
N1 U1 C3 120.51(15) . . ?
N2 U1 C3 73.36(15) . . ?
C5 U1 C3 46.79(14) . . ?
C1 U1 C3 46.71(15) . . ?
C9 U1 C3 89.36(15) . . ?
C8 U1 C3 114.30(15) . . ?
C7 U1 C3 135.61(15) . . ?
C2 U1 C3 28.20(14) . . ?
C4 U1 C3 28.00(14) . . ?
C10 U1 C3 92.33(14) . . ?
C6 U1 C3 118.75(14) . . ?
N1 U1 P2 79.86(11) . . ?
N2 U1 P2 78.63(11) . . ?
C5 U1 P2 160.83(11) . . ?
C1 U1 P2 139.19(10) . . ?
C9 U1 P2 104.54(10) . . ?
C8 U1 P2 75.94(10) . . ?
C7 U1 P2 68.20(10) . . ?
C2 U1 P2 133.47(10) . . ?
C4 U1 P2 170.38(11) . . ?
C10 U1 P2 114.67(10) . . ?
C6 U1 P2 92.29(10) . . ?
C3 U1 P2 146.01(11) . . ?
N1 U1 P1 79.17(11) . . ?
N2 U1 P1 79.77(11) . . ?
C5 U1 P1 106.17(10) . . ?
C1 U1 P1 77.31(10) . . ?
C9 U1 P1 159.46(11) . . ?
C8 U1 P1 139.09(10) . . ?
C7 U1 P1 134.48(10) . . ?
C2 U1 P1 66.56(10) . . ?
C4 U1 P1 112.98(11) . . ?
C10 U1 P1 172.15(11) . . ?
C6 U1 P1 147.85(10) . . ?
C3 U1 P1 88.74(11) . . ?
P2 U1 P1 67.39(3) . . ?
C21 P1 C20 99.2(2) . . ?
C21 P1 C18 101.3(2) . . ?
C20 P1 C18 99.4(2) . . ?
C21 P1 U1 122.16(17) . . ?
C20 P1 U1 120.21(17) . . ?
C18 P1 U1 110.85(15) . . ?
C23 P2 C22 99.4(2) . . ?
C23 P2 C19 102.0(2) . . ?
C22 P2 C19 99.5(2) . . ?
C23 P2 U1 121.75(17) . . ?
C22 P2 U1 119.67(17) . . ?
C19 P2 U1 111.07(15) . . ?
C11 N1 U1 166.8(3) . . ?
C14 N2 U1 166.7(3) . . ?
C2 C1 C5 107.7(4) . . ?
C2 C1 U1 76.3(3) . . ?
C5 C1 U1 75.5(3) . . ?
C1 C2 C3 108.9(4) . . ?
C1 C2 U1 75.3(3) . . ?
C3 C2 U1 78.2(3) . . ?
C4 C3 C2 107.4(5) . . ?
C4 C3 U1 74.2(3) . . ?
C2 C3 U1 73.6(3) . . ?
C3 C4 C5 108.8(5) . . ?
C3 C4 U1 77.8(3) . . ?
C5 C4 U1 74.6(3) . . ?
C4 C5 C1 107.2(4) . . ?
C4 C5 U1 76.7(3) . . ?
C1 C5 U1 75.6(3) . . ?
C10 C6 C7 107.6(5) . . ?
C10 C6 U1 75.6(3) . . ?
C7 C6 U1 74.4(3) . . ?
C8 C7 C6 108.3(4) . . ?
C8 C7 U1 75.5(3) . . ?
C6 C7 U1 77.2(3) . . ?
C7 C8 C9 107.8(4) . . ?
C7 C8 U1 76.1(3) . . ?
C9 C8 U1 75.7(3) . . ?
C10 C9 C8 107.7(4) . . ?
C10 C9 U1 77.2(3) . . ?
C8 C9 U1 75.7(3) . . ?
C6 C10 C9 108.5(4) . . ?
C6 C10 U1 76.4(3) . . ?
C9 C10 U1 74.5(3) . . ?
N1 C11 C13 110.8(4) . . ?
N1 C11 C24 109.3(4) . . ?
C13 C11 C24 108.1(4) . . ?
N1 C11 C12 111.5(4) . . ?
C13 C11 C12 108.8(4) . . ?
C24 C11 C12 108.2(4) . . ?
N2 C14 C16 111.0(4) . . ?
N2 C14 C15 110.2(4) . . ?
C16 C14 C15 108.1(4) . . ?
N2 C14 C17 111.1(4) . . ?
C16 C14 C17 108.5(4) . . ?
C15 C14 C17 107.8(4) . . ?
C19 C18 P1 111.0(3) . . ?
C18 C19 P2 109.7(3) . . ?

loop_
_geom_bond_atom_site_label_1
_geom_bond_atom_site_label_2
_geom_bond_distance
_geom_bond_site_symmetry_2
_geom_bond_publ_flag
U1 N1 1.935(4) . ?
U1 N2 1.938(4) . ?
U1 C5 2.824(5) . ?
U1 C1 2.826(4) . ?
U1 C9 2.828(5) . ?
U1 C8 2.828(5) . ?
U1 C7 2.834(4) . ?
U1 C2 2.838(4) . ?
U1 C4 2.851(5) . ?
U1 C10 2.861(4) . ?
U1 C6 2.871(5) . ?
U1 C3 2.896(5) . ?
U1 P2 2.9859(12) . ?
U1 P1 3.0117(12) . ?
P1 C21 1.819(5) . ?
P1 C20 1.836(5) . ?
P1 C18 1.839(5) . ?
P2 C23 1.825(5) . ?
P2 C22 1.829(5) . ?
P2 C19 1.835(5) . ?
N1 C11 1.472(6) . ?
N2 C14 1.464(6) . ?
C1 C2 1.391(7) . ?
C1 C5 1.410(6) . ?
C2 C3 1.398(7) . ?
C3 C4 1.391(7) . ?
C4 C5 1.404(7) . ?
C6 C10 1.386(7) . ?
C6 C7 1.401(7) . ?
C7 C8 1.390(7) . ?
C8 C9 1.398(7) . ?
C9 C10 1.395(7) . ?
C11 C13 1.526(6) . ?
C11 C24 1.532(7) . ?
C11 C12 1.537(6) . ?
C14 C16 1.527(7) . ?
C14 C15 1.530(6) . ?
C14 C17 1.531(7) . ?
C18 C19 1.527(6) . ?
